data_4026152
loop_
_publ_author_name
'Shane M. Wilkinson'
'Morgan A. Watson'
'Anthony C. Willis'
'Malcolm D. McLeod'

_publ_contact_author_address
;
Research School of Chemistry,
Australian National University,
Canberra, ACT 0200, Australia
;
_publ_contact_author_email 'malcolm.mcleod@.anu.edu.au '
_publ_contact_author_fax ' 61 2 6125 8114 '
_publ_contact_author_name 'Malcolm D. McLeod'
_publ_contact_author_phone ' 61 2 6125 3504 '
_publ_section_title
;
 Experimental and Kinetic Studies of the Escherichia coli
 Glucuronylsynthase: An Engineered Enzyme for the Synthesis of Glucuronide
 Conjugates
;
_journal_name_full 'Journal of Organic Chemistry'
_journal_page_first 1992
_journal_page_last 2000
_journal_paper_doi 10.1021/jo101914s
_journal_volume 76
_journal_year 2011
_chemical_absolute_configuration syn
_chemical_compound_source local
_chemical_formula_moiety '(Na +)2, C27 H37 N O10 2-, C H4 O '
_chemical_formula_sum 'C28 H41 N Na2 O11'
_chemical_formula_weight 613.61
_space_group_IT_number 19
_symmetry_cell_setting orthorhombic
_symmetry_space_group_name_Hall 'P 2ac 2ab'
_symmetry_space_group_name_H-M 'P 21 21 21'
_atom_sites_solution_hydrogens geom
_atom_sites_solution_primary direct
_audit_creation_date 09-05-12
_audit_creation_method CRYSTALS_ver_12.85
_audit_update_record
;
2009-05-12 - Report on C28 H41 N1 Na2 O11
             by Anthony C. Willis
             for  Shane Wilkinson and Mal McLeod

2009-05-13 - passes checkcif tests with minor warnings  

;
_cell_angle_alpha 90
_cell_angle_beta 90
_cell_angle_gamma 90
_cell_formula_units_Z 4
_cell_length_a 7.8722(3)
_cell_length_b 9.2049(3)
_cell_length_c 41.2201(15)
_cell_measurement_reflns_used 65058
_cell_measurement_temperature 200
_cell_measurement_theta_max 25
_cell_measurement_theta_min 2.7
_cell_volume 2986.92(19)
_computing_cell_refinement 'DENZO/SCALEPACK (Otwinowski & Minor, 1997)'
_computing_data_collection 'COLLECT (Nonius, 1997-2001).'
_computing_data_reduction 'DENZO/SCALEPACK (Otwinowski & Minor, 1997)'
_computing_molecular_graphics
; 
ORTEP-II (Johnson 1976) in teXsan (MSC, 1992-1997)
;
_computing_publication_material 'CRYSTALS (Betteridge et al., 2003)'
_computing_structure_refinement
;
CRYSTALS (Betteridge et al., 2003),
SQUEEZE (Spek et al., 1990) 
;
_computing_structure_solution 'SIR92 (Altomare et al., 1994)'
_diffrn_ambient_temperature 200
_diffrn_measured_fraction_theta_full 0.995
_diffrn_measured_fraction_theta_max 0.995
_diffrn_measurement_device 'Nonius KappaCCD'
_diffrn_measurement_device_type Area
_diffrn_measurement_method ' \f and \w scans with CCD '
_diffrn_radiation_monochromator graphite
_diffrn_radiation_type 'Mo K\a'
_diffrn_radiation_wavelength 0.71073
_diffrn_reflns_av_R_equivalents 0.069
_diffrn_reflns_limit_h_max 9
_diffrn_reflns_limit_h_min -9
_diffrn_reflns_limit_k_max 10
_diffrn_reflns_limit_k_min -10
_diffrn_reflns_limit_l_max 48
_diffrn_reflns_limit_l_min -48
_diffrn_reflns_number 3055
_diffrn_reflns_theta_full 25.078
_diffrn_reflns_theta_max 25.078
_diffrn_reflns_theta_min 2.634
_diffrn_standards_number 0
_exptl_absorpt_coefficient_mu 0.128
_exptl_absorpt_correction_T_max 0.993
_exptl_absorpt_correction_T_min 0.956
_exptl_absorpt_correction_type integration
_exptl_absorpt_process_details
;
via Gaussian method (Coppens, 1970) implemented in maXus (2000)
;
_exptl_crystal_colour colourless
_exptl_crystal_density_diffrn 1.364
_exptl_crystal_description plate
_exptl_crystal_F_000 1304
_exptl_crystal_size_max 0.37
_exptl_crystal_size_mid 0.36
_exptl_crystal_size_min 0.05
_refine_diff_density_max 0.59
_refine_diff_density_min -0.38
_refine_ls_abs_structure_details
;
The enantiomer has been assigned by reference to an unchanging chiral
centre in the synthetic procedure.
;
_refine_ls_extinction_method none
_refine_ls_goodness_of_fit_ref 0.8203
_refine_ls_hydrogen_treatment constr
_refine_ls_matrix_type full
_refine_ls_number_parameters 367
_refine_ls_number_reflns 3053
_refine_ls_number_restraints 0
_refine_ls_R_factor_all 0.0588
_refine_ls_R_factor_gt 0.0368
_refine_ls_shift/su_max 0.001156
_refine_ls_structure_factor_coef Fsqd
_refine_ls_weighting_details
;
 Method= Modified Sheldrick 
 w=1/[\s^2^(F^2^) + ( 0.05P)^2^ + 0.00P] 
 ,where P=(max(Fo^2^,0) + 2Fc^2^)/3 
;
_refine_ls_weighting_scheme calc
_refine_ls_wR_factor_all 0.0921
_refine_ls_wR_factor_gt 0.0868
_refine_ls_wR_factor_ref 0.0921
_reflns_limit_h_max 9
_reflns_limit_h_min 0
_reflns_limit_k_max 10
_reflns_limit_k_min 0
_reflns_limit_l_max 48
_reflns_limit_l_min 0
_reflns_number_gt 2092
_reflns_number_total 3055
_reflns_threshold_expression I>2.0\s(I)
_oxford_diffrn_Wilson_B_factor 2.92
_oxford_diffrn_Wilson_scale 8.01
_oxford_refine_ls_r_factor_ref 0.0588
_oxford_refine_ls_scale 0.3549(4)
_oxford_reflns_number_all 3053
_oxford_reflns_threshold_expression_ref I>-10.0\s(I)
_oxford_structure_analysis_title '5111520 mcl0901'
_cod_data_source_file jo101914s_si_003.cif
_cod_data_source_block mcl0901
_cod_original_sg_symbol_H-M 'P 21 21 21 '
_cod_original_formula_sum 'C28 H41 N1 Na2 O11'
_cod_database_code 4026152

loop_
_symmetry_equiv_pos_as_xyz
x,y,z
x+1/2,-y+1/2,-z
-x,y+1/2,-z+1/2
-x+1/2,-y,z+1/2

loop_
_atom_site_label
_atom_site_type_symbol
_atom_site_fract_x
_atom_site_fract_y
_atom_site_fract_z
_atom_site_U_iso_or_equiv
_atom_site_occupancy
_atom_site_adp_type
_atom_site_refinement_flags_posn
Na1 Na 0.6893(2) 0.86909(15) 0.54410(3) 0.0395 1.0000 Uani .
Na2 Na 0.5896(2) 0.20364(15) 0.49675(3) 0.0442 1.0000 Uani .
O1 O 0.4075(3) 0.8113(2) 0.59946(5) 0.0295 1.0000 Uani .
O2 O 0.8537(3) 0.6830(3) 0.87802(5) 0.0384 1.0000 Uani .
O3 O 0.9002(6) 0.6930(4) 0.94238(7) 0.0995 1.0000 Uani .
O4 O 1.0695(4) 0.5004(3) 0.94172(6) 0.0537 1.0000 Uani .
O5 O 0.0878(3) 0.7248(3) 0.57391(6) 0.0394 1.0000 Uani .
O6 O 0.1160(3) 0.5835(3) 0.51023(5) 0.0359 1.0000 Uani .
O7 O 0.3911(3) 0.4048(2) 0.50303(5) 0.0305 1.0000 Uani .
O8 O 0.7668(4) 0.4014(3) 0.51857(8) 0.0681 1.0000 Uani .
O9 O 0.8028(3) 0.6402(3) 0.52542(6) 0.0387 1.0000 Uani .
O10 O 0.5450(3) 0.6646(2) 0.56369(5) 0.0280 1.0000 Uani .
O51 O 0.4985(4) 0.0880(4) 0.54701(8) 0.0668 1.0000 Uani .
N1 N 0.9020(4) 0.7101(3) 0.84479(7) 0.0349 1.0000 Uani .
C1 C 0.7251(5) 0.7769(4) 0.66845(8) 0.0296 1.0000 Uani .
C2 C 0.6671(5) 0.8011(5) 0.63341(8) 0.0338 1.0000 Uani .
C3 C 0.4745(5) 0.7890(4) 0.63195(8) 0.0277 1.0000 Uani .
C4 C 0.3939(5) 0.9032(4) 0.65323(8) 0.0303 1.0000 Uani .
C5 C 0.4533(5) 0.8907(4) 0.68822(8) 0.0250 1.0000 Uani .
C6 C 0.3412(5) 0.8882(4) 0.71183(8) 0.0263 1.0000 Uani .
C7 C 0.3814(4) 0.8806(4) 0.74700(8) 0.0278 1.0000 Uani .
C8 C 0.5695(5) 0.8997(4) 0.75435(7) 0.0254 1.0000 Uani .
C9 C 0.6787(4) 0.8222(4) 0.72859(7) 0.0230 1.0000 Uani .
C10 C 0.6452(4) 0.8805(4) 0.69386(8) 0.0235 1.0000 Uani .
C11 C 0.8668(5) 0.8155(4) 0.73799(8) 0.0311 1.0000 Uani .
C12 C 0.8998(5) 0.7557(4) 0.77232(8) 0.0320 1.0000 Uani .
C13 C 0.8007(5) 0.8456(4) 0.79695(8) 0.0273 1.0000 Uani .
C14 C 0.6119(5) 0.8398(4) 0.78774(7) 0.0241 1.0000 Uani .
C15 C 0.5214(5) 0.9034(4) 0.81734(8) 0.0347 1.0000 Uani .
C16 C 0.6235(5) 0.8412(4) 0.84629(8) 0.0370 1.0000 Uani .
C17 C 0.7867(5) 0.7898(4) 0.83162(8) 0.0293 1.0000 Uani .
C18 C 0.7224(5) 1.0336(4) 0.68924(8) 0.0316 1.0000 Uani .
C19 C 0.8726(5) 1.0019(4) 0.79920(9) 0.0419 1.0000 Uani .
C20 C 0.9697(6) 0.5804(4) 0.89153(8) 0.0397 1.0000 Uani .
C21 C 0.9794(6) 0.5975(5) 0.92827(9) 0.0417 1.0000 Uani .
C22 C 0.3870(5) 0.6872(4) 0.58102(8) 0.0254 1.0000 Uani .
C23 C 0.2438(4) 0.7085(4) 0.55679(8) 0.0262 1.0000 Uani .
C24 C 0.2356(4) 0.5722(4) 0.53575(8) 0.0259 1.0000 Uani .
C25 C 0.4040(5) 0.5399(4) 0.51986(8) 0.0240 1.0000 Uani .
C26 C 0.5466(5) 0.5339(4) 0.54480(9) 0.0268 1.0000 Uani .
C27 C 0.7220(5) 0.5236(4) 0.52842(9) 0.0324 1.0000 Uani .
C52 C 0.5013(12) 0.1533(7) 0.57578(14) 0.1545 1.0000 Uani .
H1 H 0.0322 0.7978 0.5722 0.0595 1.0000 Uiso R
H2 H 0.0186 0.6107 0.5166 0.0544 1.0000 Uiso R
H3 H 0.4051 0.4268 0.4837 0.0457 1.0000 Uiso R
H4 H 0.3941 0.0895 0.5432 0.1012 1.0000 Uiso R
H11 H 0.8469 0.7903 0.6694 0.0368 1.0000 Uiso R
H12 H 0.6934 0.6765 0.6746 0.0359 1.0000 Uiso R
H21 H 0.7035 0.8998 0.6256 0.0409 1.0000 Uiso R
H22 H 0.7189 0.7284 0.6187 0.0413 1.0000 Uiso R
H31 H 0.4393 0.6911 0.6396 0.0332 1.0000 Uiso R
H41 H 0.4212 0.9995 0.6446 0.0357 1.0000 Uiso R
H42 H 0.2724 0.8910 0.6528 0.0356 1.0000 Uiso R
H61 H 0.2273 0.8921 0.7057 0.0316 1.0000 Uiso R
H71 H 0.3195 0.9560 0.7584 0.0329 1.0000 Uiso R
H72 H 0.3445 0.7856 0.7553 0.0325 1.0000 Uiso R
H81 H 0.5963 1.0045 0.7534 0.0306 1.0000 Uiso R
H91 H 0.6387 0.7214 0.7287 0.0278 1.0000 Uiso R
H111 H 0.9133 0.9150 0.7368 0.0364 1.0000 Uiso R
H112 H 0.9264 0.7552 0.7227 0.0375 1.0000 Uiso R
H121 H 1.0220 0.7620 0.7774 0.0387 1.0000 Uiso R
H122 H 0.8606 0.6529 0.7739 0.0383 1.0000 Uiso R
H141 H 0.5847 0.7372 0.7867 0.0290 1.0000 Uiso R
H151 H 0.5312 1.0071 0.8163 0.0420 1.0000 Uiso R
H152 H 0.4023 0.8743 0.8175 0.0418 1.0000 Uiso R
H161 H 0.6441 0.9134 0.8639 0.0441 1.0000 Uiso R
H162 H 0.5667 0.7592 0.8553 0.0442 1.0000 Uiso R
H181 H 0.6858 1.0954 0.7077 0.0479 1.0000 Uiso R
H182 H 0.8440 1.0274 0.6890 0.0486 1.0000 Uiso R
H183 H 0.6810 1.0775 0.6692 0.0474 1.0000 Uiso R
H191 H 0.8144 1.0596 0.8158 0.0625 1.0000 Uiso R
H192 H 0.9925 0.9964 0.8043 0.0626 1.0000 Uiso R
H193 H 0.8610 1.0518 0.7781 0.0630 1.0000 Uiso R
H201 H 1.0795 0.5983 0.8828 0.0484 1.0000 Uiso R
H202 H 0.9352 0.4816 0.8855 0.0478 1.0000 Uiso R
H221 H 0.3651 0.6013 0.5953 0.0300 1.0000 Uiso R
H231 H 0.2639 0.7915 0.5434 0.0296 1.0000 Uiso R
H241 H 0.2006 0.4909 0.5495 0.0302 1.0000 Uiso R
H251 H 0.4278 0.6172 0.5037 0.0288 1.0000 Uiso R
H261 H 0.5324 0.4504 0.5589 0.0319 1.0000 Uiso R
H521 H 0.6155 0.2016 0.5794 0.2347 1.0000 Uiso R
H522 H 0.4818 0.0830 0.5933 0.2340 1.0000 Uiso R
H523 H 0.4139 0.2296 0.5775 0.2340 1.0000 Uiso R

loop_
_atom_site_aniso_label
_atom_site_aniso_U_11
_atom_site_aniso_U_22
_atom_site_aniso_U_33
_atom_site_aniso_U_23
_atom_site_aniso_U_13
_atom_site_aniso_U_12
Na1 0.0490 0.0347 0.0348 -0.0015 0.0015 -0.0097
Na2 0.0681 0.0308 0.0338 0.0014 0.0071 0.0157
O1 0.0476(16) 0.0219(12) 0.0190(12) -0.0031(10) -0.0051(12) 0.0008(14)
O2 0.0514(19) 0.0415(15) 0.0224(13) 0.0064(12) -0.0071(13) 0.0099(15)
O3 0.192(5) 0.071(2) 0.0350(17) -0.0227(18) -0.044(2) 0.075(3)
O4 0.054(2) 0.075(2) 0.0318(15) 0.0192(16) 0.0000(16) 0.0292(19)
O5 0.0331(16) 0.0419(16) 0.0433(16) -0.0127(13) 0.0079(14) 0.0086(14)
O6 0.0234(14) 0.0524(17) 0.0320(14) -0.0143(13) -0.0026(12) 0.0013(14)
O7 0.0353(15) 0.0276(13) 0.0287(13) -0.0113(11) 0.0046(12) -0.0021(13)
O8 0.0383(19) 0.0408(18) 0.125(3) -0.039(2) 0.027(2) -0.0040(16)
O9 0.0256(15) 0.0331(16) 0.0574(17) -0.0007(14) 0.0063(14) -0.0024(14)
O10 0.0293(15) 0.0254(14) 0.0292(13) -0.0052(11) 0.0009(12) -0.0023(12)
O51 0.071(2) 0.064(2) 0.065(2) 0.019(2) 0.0164(19) 0.005(2)
N1 0.045(2) 0.0347(18) 0.0246(16) 0.0036(15) -0.0045(16) -0.0008(19)
C1 0.026(2) 0.032(2) 0.0305(19) -0.0042(17) 0.0000(18) -0.0024(19)
C2 0.038(2) 0.038(2) 0.026(2) -0.0024(19) -0.0003(18) 0.006(2)
C3 0.038(2) 0.027(2) 0.0181(18) -0.0005(17) -0.0018(17) 0.000(2)
C4 0.034(2) 0.032(2) 0.0251(19) -0.0017(17) -0.0019(18) 0.004(2)
C5 0.030(2) 0.0177(19) 0.0273(19) 0.0000(16) -0.0027(19) 0.0030(18)
C6 0.023(2) 0.029(2) 0.026(2) -0.0015(17) -0.0013(17) 0.0051(18)
C7 0.026(2) 0.029(2) 0.028(2) -0.0008(17) 0.0029(18) 0.003(2)
C8 0.030(2) 0.0234(19) 0.0225(18) 0.0011(16) 0.0003(17) -0.0007(19)
C9 0.026(2) 0.0198(19) 0.0237(18) -0.0008(15) 0.0004(17) -0.0019(17)
C10 0.026(2) 0.0207(19) 0.0239(18) -0.0008(16) 0.0006(16) 0.0007(17)
C11 0.031(2) 0.034(2) 0.028(2) 0.0030(17) -0.0037(18) 0.004(2)
C12 0.029(2) 0.036(2) 0.031(2) 0.0057(17) -0.0043(18) 0.003(2)
C13 0.032(2) 0.026(2) 0.0239(19) 0.0011(16) -0.0038(17) 0.0011(19)
C14 0.030(2) 0.0211(19) 0.0212(18) 0.0013(15) -0.0002(17) 0.0005(18)
C15 0.043(2) 0.034(2) 0.0274(19) 0.0001(19) 0.0019(19) 0.009(2)
C16 0.049(3) 0.033(2) 0.029(2) 0.0041(18) -0.005(2) 0.012(2)
C17 0.034(2) 0.026(2) 0.0284(19) -0.0009(17) -0.0100(18) 0.002(2)
C18 0.038(2) 0.031(2) 0.0261(19) 0.0009(16) -0.0019(19) -0.007(2)
C19 0.049(3) 0.034(2) 0.042(2) 0.0044(19) -0.011(2) -0.010(2)
C20 0.053(3) 0.032(2) 0.034(2) 0.0043(18) -0.013(2) 0.011(2)
C21 0.054(3) 0.037(3) 0.034(2) 0.009(2) -0.007(2) -0.001(2)
C22 0.028(2) 0.0221(19) 0.0258(19) -0.0049(16) 0.0020(18) -0.0049(18)
C23 0.031(2) 0.0225(18) 0.0248(18) -0.0047(17) 0.0015(18) -0.0009(18)
C24 0.021(2) 0.032(2) 0.0246(19) -0.0038(17) 0.0030(17) -0.0028(18)
C25 0.027(2) 0.0208(19) 0.0243(18) -0.0057(16) 0.0007(18) -0.0032(18)
C26 0.031(2) 0.0200(19) 0.0293(19) -0.0053(16) 0.0054(19) 0.0002(18)
C27 0.027(2) 0.034(2) 0.036(2) -0.008(2) -0.0026(19) 0.001(2)
C52 0.298(12) 0.078(5) 0.088(5) 0.019(4) 0.091(6) 0.056(7)

loop_
_atom_type_symbol
_atom_type_scat_dispersion_real
_atom_type_scat_dispersion_imag
_atom_type_scat_Cromer_Mann_a1
_atom_type_scat_Cromer_Mann_b1
_atom_type_scat_Cromer_Mann_a2
_atom_type_scat_Cromer_Mann_b2
_atom_type_scat_Cromer_Mann_a3
_atom_type_scat_Cromer_Mann_b3
_atom_type_scat_Cromer_Mann_a4
_atom_type_scat_Cromer_Mann_b4
_atom_type_scat_Cromer_Mann_c
_atom_type_scat_source
C 0.0033 0.0016 2.3100 20.8439 1.0200 10.2075 1.5886 0.5687 0.8650 51.6512 0.2156 'International Tables Vol C 4.2.6.8 and 6.1.1.4'
H 0.0000 0.0000 0.4930 10.5109 0.3229 26.1257 0.1402 3.1424 0.0408 57.7998 0.0030 'International Tables Vol C 4.2.6.8 and 6.1.1.4'
N 0.0061 0.0033 12.2126 0.0057 3.1322 9.8933 2.0125 28.9975 1.1663 0.5826 -11.5290 'International Tables Vol C 4.2.6.8 and 6.1.1.4'
Na 0.0362 0.0249 4.7626 3.2850 3.1736 8.8422 1.2674 0.3136 1.1128 129.4240 0.6760 'International Tables Vol C 4.2.6.8 and 6.1.1.4'
O 0.0106 0.0060 3.0485 13.2771 2.2868 5.7011 1.5463 0.3239 0.8670 32.9089 0.2508 'International Tables Vol C 4.2.6.8 and 6.1.1.4'

loop_
_exptl_crystal_face_index_h
_exptl_crystal_face_index_k
_exptl_crystal_face_index_l
_exptl_crystal_face_perp_dist
1 0 0 0.170
-1 0 0 0.190
0 1 0 0.150
0 -1 0 0.230
0 0 1 0.001
0 0 -1 0.050
1 -1 0 0.190
-1 1 0 0.185
-1 -1 0 0.217
2 3 0 0.130

loop_
_geom_angle_atom_site_label_1
_geom_angle_site_symmetry_1
_geom_angle_atom_site_label_2
_geom_angle_atom_site_label_3
_geom_angle_site_symmetry_3
_geom_angle
_geom_angle_publ_flag
O4 3_756 Na1 O6 2_566 110.06(11) yes
O4 3_756 Na1 O51 1_565 93.39(12) yes
O6 2_566 Na1 O51 1_565 75.55(10) yes
O4 3_756 Na1 O9 . 103.39(12) yes
O6 2_566 Na1 O9 . 87.08(9) yes
O51 1_565 Na1 O9 . 159.21(12) yes
O4 3_756 Na1 O10 . 136.64(11) yes
O6 2_566 Na1 O10 . 111.00(10) yes
O51 1_565 Na1 O10 . 109.75(11) yes
O9 . Na1 O10 . 65.68(9) yes
O3 4_664 Na2 O7 2_556 97.14(13) yes
O3 4_664 Na2 O6 2_556 106.58(11) yes
O7 2_556 Na2 O6 2_556 62.90(8) yes
O3 4_664 Na2 O8 2_456 87.54(15) yes
O7 2_556 Na2 O8 2_456 134.89(9) yes
O6 2_556 Na2 O8 2_456 72.73(9) yes
O3 4_664 Na2 O7 . 79.75(11) yes
O7 2_556 Na2 O7 . 152.30(10) yes
O6 2_556 Na2 O7 . 144.53(11) yes
O8 2_456 Na2 O7 . 72.75(9) yes
O3 4_664 Na2 O8 . 91.64(14) yes
O7 2_556 Na2 O8 . 76.31(9) yes
O6 2_556 Na2 O8 . 136.70(12) yes
O8 2_456 Na2 O8 . 148.66(10) yes
O7 . Na2 O8 . 76.28(9) yes
O3 4_664 Na2 O51 . 164.21(16) yes
O7 2_556 Na2 O51 . 95.70(10) yes
O6 2_556 Na2 O51 . 71.45(10) yes
O8 2_456 Na2 O51 . 76.88(12) yes
O7 . Na2 O51 . 93.01(10) yes
O8 . Na2 O51 . 100.31(13) yes
C3 . O1 C22 . 115.6(3) yes
N1 . O2 C20 . 108.4(3) yes
Na2 4_665 O3 C21 . 134.5(3) yes
Na1 3_746 O4 C21 . 158.8(3) yes
C23 . O5 H1 . 121.0 no
Na1 2_466 O6 Na2 2_456 95.76(9) yes
Na1 2_466 O6 C24 . 123.9(2) yes
Na2 2_456 O6 C24 . 93.4(2) yes
Na1 2_466 O6 H2 . 117.4 no
Na2 2_456 O6 H2 . 104.8 no
C24 . O6 H2 . 113.2 no
Na2 . O7 Na2 2_456 107.28(9) yes
Na2 . O7 C25 . 131.9(2) yes
Na2 2_456 O7 C25 . 113.7(2) yes
Na2 . O7 H3 . 89.9 no
Na2 2_456 O7 H3 . 102.7 no
C25 . O7 H3 . 104.1 no
Na2 . O8 Na2 2_556 100.18(9) yes
Na2 . O8 C27 . 128.7(3) yes
Na2 2_556 O8 C27 . 130.1(3) yes
Na1 . O9 C27 . 121.9(2) yes
Na1 . O10 C22 . 118.1(2) yes
Na1 . O10 C26 . 118.88(19) yes
C22 . O10 C26 . 113.3(3) yes
Na2 . O51 Na1 1_545 97.67(12) yes
Na2 . O51 C52 . 123.8(4) yes
Na1 1_545 O51 C52 . 113.2(4) yes
Na2 . O51 H4 . 97.0 no
Na1 1_545 O51 H4 . 126.2 no
C52 . O51 H4 . 100.2 no
O2 . N1 C17 . 108.2(3) yes
C2 . C1 C10 . 115.3(3) yes
C2 . C1 H11 . 108.4 no
C10 . C1 H11 . 107.2 no
C2 . C1 H12 . 107.6 no
C10 . C1 H12 . 107.4 no
H11 . C1 H12 . 111.0 no
C1 . C2 C3 . 108.9(3) yes
C1 . C2 H21 . 110.5 no
C3 . C2 H21 . 109.7 no
C1 . C2 H22 . 110.8 no
C3 . C2 H22 . 109.6 no
H21 . C2 H22 . 107.3 no
C2 . C3 O1 . 112.8(3) yes
C2 . C3 C4 . 110.2(3) yes
O1 . C3 C4 . 106.5(3) yes
C2 . C3 H31 . 109.4 no
O1 . C3 H31 . 108.6 no
C4 . C3 H31 . 109.3 no
C3 . C4 C5 . 111.7(3) yes
C3 . C4 H41 . 109.2 no
C5 . C4 H41 . 110.2 no
C3 . C4 H42 . 108.9 no
C5 . C4 H42 . 108.4 no
H41 . C4 H42 . 108.4 no
C4 . C5 C6 . 119.9(3) yes
C4 . C5 C10 . 116.9(3) yes
C6 . C5 C10 . 123.3(3) yes
C5 . C6 C7 . 125.5(3) yes
C5 . C6 H61 . 116.4 no
C7 . C6 H61 . 118.1 no
C6 . C7 C8 . 113.3(3) yes
C6 . C7 H71 . 109.4 no
C8 . C7 H71 . 108.1 no
C6 . C7 H72 . 108.6 no
C8 . C7 H72 . 108.7 no
H71 . C7 H72 . 108.7 no
C7 . C8 C9 . 110.7(3) yes
C7 . C8 C14 . 110.6(3) yes
C9 . C8 C14 . 109.5(3) yes
C7 . C8 H81 . 108.2 no
C9 . C8 H81 . 107.8 no
C14 . C8 H81 . 110.0 no
C8 . C9 C10 . 112.4(3) yes
C8 . C9 C11 . 112.6(3) yes
C10 . C9 C11 . 114.3(3) yes
C8 . C9 H91 . 104.7 no
C10 . C9 H91 . 106.2 no
C11 . C9 H91 . 105.7 no
C5 . C10 C1 . 109.6(3) yes
C5 . C10 C9 . 109.2(3) yes
C1 . C10 C9 . 110.0(3) yes
C5 . C10 C18 . 108.2(3) yes
C1 . C10 C18 . 108.5(3) yes
C9 . C10 C18 . 111.2(3) yes
C9 . C11 C12 . 114.2(3) yes
C9 . C11 H111 . 108.0 no
C12 . C11 H111 . 108.4 no
C9 . C11 H112 . 109.2 no
C12 . C11 H112 . 108.2 no
H111 . C11 H112 . 108.7 no
C11 . C12 C13 . 109.3(3) yes
C11 . C12 H121 . 109.8 no
C13 . C12 H121 . 109.0 no
C11 . C12 H122 . 110.4 no
C13 . C12 H122 . 108.2 no
H121 . C12 H122 . 110.0 no
C12 . C13 C14 . 108.2(3) yes
C12 . C13 C17 . 118.6(3) yes
C14 . C13 C17 . 98.6(3) yes
C12 . C13 C19 . 110.9(3) yes
C14 . C13 C19 . 113.6(3) yes
C17 . C13 C19 . 106.5(3) yes
C13 . C14 C8 . 115.1(3) yes
C13 . C14 C15 . 103.9(3) yes
C8 . C14 C15 . 118.7(3) yes
C13 . C14 H141 . 105.0 no
C8 . C14 H141 . 105.4 no
C15 . C14 H141 . 107.8 no
C14 . C15 C16 . 103.4(3) yes
C14 . C15 H151 . 108.0 no
C16 . C15 H151 . 111.1 no
C14 . C15 H152 . 110.4 no
C16 . C15 H152 . 113.1 no
H151 . C15 H152 . 110.6 no
C15 . C16 C17 . 104.5(3) yes
C15 . C16 H161 . 113.4 no
C17 . C16 H161 . 111.4 no
C15 . C16 H162 . 110.4 no
C17 . C16 H162 . 108.1 no
H161 . C16 H162 . 108.8 no
C13 . C17 C16 . 109.6(3) yes
C13 . C17 N1 . 122.5(3) yes
C16 . C17 N1 . 127.9(3) yes
C10 . C18 H181 . 108.3 no
C10 . C18 H182 . 109.8 no
H181 . C18 H182 . 109.5 no
C10 . C18 H183 . 110.5 no
H181 . C18 H183 . 108.3 no
H182 . C18 H183 . 110.4 no
C13 . C19 H191 . 112.0 no
C13 . C19 H192 . 108.7 no
H191 . C19 H192 . 109.2 no
C13 . C19 H193 . 110.2 no
H191 . C19 H193 . 108.7 no
H192 . C19 H193 . 107.9 no
O2 . C20 C21 . 110.6(3) yes
O2 . C20 H201 . 108.6 no
C21 . C20 H201 . 108.3 no
O2 . C20 H202 . 109.7 no
C21 . C20 H202 . 111.1 no
H201 . C20 H202 . 108.5 no
C20 . C21 O4 . 112.9(4) yes
C20 . C21 O3 . 121.4(4) yes
O4 . C21 O3 . 125.7(4) yes
O10 . C22 O1 . 106.8(3) yes
O10 . C22 C23 . 109.4(2) yes
O1 . C22 C23 . 110.0(3) yes
O10 . C22 H221 . 108.9 no
O1 . C22 H221 . 110.5 no
C23 . C22 H221 . 111.2 no
C22 . C23 O5 . 109.1(3) yes
C22 . C23 C24 . 107.4(3) yes
O5 . C23 C24 . 109.4(3) yes
C22 . C23 H231 . 111.1 no
O5 . C23 H231 . 110.2 no
C24 . C23 H231 . 109.6 no
C23 . C24 O6 . 113.0(3) yes
C23 . C24 C25 . 111.8(3) yes
O6 . C24 C25 . 106.0(3) yes
C23 . C24 H241 . 108.1 no
O6 . C24 H241 . 107.5 no
C25 . C24 H241 . 110.4 no
C24 . C25 O7 . 108.7(3) yes
C24 . C25 C26 . 111.2(3) yes
O7 . C25 C26 . 110.4(3) yes
C24 . C25 H251 . 108.4 no
O7 . C25 H251 . 108.1 no
C26 . C25 H251 . 109.9 no
C25 . C26 O10 . 109.3(3) yes
C25 . C26 C27 . 111.5(3) yes
O10 . C26 C27 . 107.3(3) yes
C25 . C26 H261 . 110.4 no
O10 . C26 H261 . 109.7 no
C27 . C26 H261 . 108.5 no
C26 . C27 O9 . 116.5(3) yes
C26 . C27 O8 . 116.9(4) yes
O9 . C27 O8 . 126.6(4) yes
O51 . C52 H521 . 110.1 no
O51 . C52 H522 . 110.8 no
H521 . C52 H522 . 108.7 no
O51 . C52 H523 . 112.0 no
H521 . C52 H523 . 107.3 no
H522 . C52 H523 . 107.9 no

loop_
_geom_bond_atom_site_label_1
_geom_bond_atom_site_label_2
_geom_bond_site_symmetry_2
_geom_bond_distance
_geom_bond_publ_flag
Na1 O4 3_756 2.325(3) yes
Na1 O6 2_566 2.353(3) yes
Na1 O51 1_565 2.517(4) yes
Na1 O9 . 2.414(3) yes
Na1 O10 . 2.342(3) yes
Na2 O3 4_664 2.436(3) yes
Na2 O7 2_556 2.575(3) yes
Na2 O6 2_556 2.667(3) yes
Na2 O8 2_456 2.791(3) yes
Na2 O7 . 2.437(3) yes
Na2 O8 . 2.464(3) yes
Na2 O51 . 2.437(3) yes
O1 C3 . 1.454(4) yes
O1 C22 . 1.382(4) yes
O2 N1 . 1.443(3) yes
O2 C20 . 1.427(4) yes
O3 C21 . 1.225(5) yes
O4 C21 . 1.269(5) yes
O5 C23 . 1.424(4) yes
O5 H1 . 0.805 no
O6 C24 . 1.416(4) yes
O6 H2 . 0.847 no
O7 C25 . 1.428(4) yes
O7 H3 . 0.830 no
O8 C27 . 1.247(4) yes
O9 C27 . 1.254(4) yes
O10 C22 . 1.449(4) yes
O10 C26 . 1.433(4) yes
O51 C52 . 1.330(6) yes
O51 H4 . 0.837 no
N1 C17 . 1.287(5) yes
C1 C2 . 1.531(5) yes
C1 C10 . 1.550(5) yes
C1 H11 . 0.967 no
C1 H12 . 0.990 no
C2 C3 . 1.521(5) yes
C2 H21 . 1.006 no
C2 H22 . 0.991 no
C3 C4 . 1.509(5) yes
C3 H31 . 0.995 no
C4 C5 . 1.520(4) yes
C4 H41 . 0.978 no
C4 H42 . 0.963 no
C5 C6 . 1.314(5) yes
C5 C10 . 1.532(5) yes
C6 C7 . 1.486(5) yes
C6 H61 . 0.932 no
C7 C8 . 1.521(5) yes
C7 H71 . 0.969 no
C7 H72 . 0.984 no
C8 C9 . 1.541(5) yes
C8 C14 . 1.520(4) yes
C8 H81 . 0.988 no
C9 C10 . 1.551(4) yes
C9 C11 . 1.531(5) yes
C9 H91 . 0.980 no
C10 C18 . 1.547(5) yes
C11 C12 . 1.541(4) yes
C11 H111 . 0.987 no
C11 H112 . 0.962 no
C12 C13 . 1.524(5) yes
C12 H121 . 0.986 no
C12 H122 . 0.998 no
C13 C14 . 1.535(5) yes
C13 C17 . 1.522(5) yes
C13 C19 . 1.549(5) yes
C14 C15 . 1.530(5) yes
C14 H141 . 0.969 no
C15 C16 . 1.549(5) yes
C15 H151 . 0.958 no
C15 H152 . 0.975 no
C16 C17 . 1.497(5) yes
C16 H161 . 0.996 no
C16 H162 . 0.952 no
C18 H181 . 0.993 no
C18 H182 . 0.959 no
C18 H183 . 0.974 no
C19 H191 . 0.981 no
C19 H192 . 0.969 no
C19 H193 . 0.987 no
C20 C21 . 1.524(5) yes
C20 H201 . 0.951 no
C20 H202 . 0.981 no
C22 C23 . 1.519(5) yes
C22 H221 . 1.000 no
C23 C24 . 1.526(5) yes
C23 H231 . 0.956 no
C24 C25 . 1.508(5) yes
C24 H241 . 0.980 no
C25 C26 . 1.523(5) yes
C25 H251 . 0.993 no
C26 C27 . 1.540(5) yes
C26 H261 . 0.971 no
C52 H521 . 1.014 no
C52 H522 . 0.982 no
C52 H523 . 0.985 no

loop_
_geom_contact_atom_site_label_1
_geom_contact_atom_site_label_2
_geom_contact_distance
_geom_contact_site_symmetry_2
_geom_contact_publ_flag
O2 C52 3.393(9) 3_656 no
O2 C4 3.477(4) 3_646 no
O3 O7 3.124(4) 4_665 no
O3 C52 3.27(1) 3_656 no
O3 O51 3.313(6) 3_656 no
O3 O8 3.514(5) 4_665 no
O4 O7 2.691(3) 4_665 no
O4 O5 2.895(4) 3_646 no
O4 C25 3.249(4) 4_665 no
O5 O9 3.104(3) 1_455 no
O5 C21 3.472(5) 3_656 no
O5 C20 3.598(4) 3_656 no
O6 O9 2.597(3) 1_455 no
O6 O51 2.986(4) 2_456 no
O6 O8 3.238(4) 1_455 no
O6 C27 3.238(5) 1_455 no
O6 O9 3.285(4) 2_466 no
O7 O8 3.114(3) 2_456 no
O9 C24 3.490(4) 1_655 no

loop_
_geom_hbond_atom_site_label_D
_geom_hbond_atom_site_label_H
_geom_hbond_atom_site_label_A
_geom_hbond_site_symmetry_A
_geom_hbond_angle_DHA
_geom_hbond_distance_DH
_geom_hbond_distance_HA
_geom_hbond_distance_DA
_geom_hbond_publ_flag
O5 H1 O4 3_656 165 0.81 2.11 2.895(5) no
O6 H2 O9 1_455 169 0.85 1.76 2.597(5) no
O7 H3 O4 4_664 173 0.83 1.87 2.692(5) no

loop_
_geom_torsion_atom_site_label_1
_geom_torsion_atom_site_label_2
_geom_torsion_atom_site_label_3
_geom_torsion_atom_site_label_4
_geom_torsion_site_symmetry_2
_geom_torsion_site_symmetry_3
_geom_torsion_site_symmetry_4
_geom_torsion
_geom_torsion_publ_flag
Na1 O4 C21 O3 3_756 3_756 3_756 -115.4(7) no
Na1 O4 C21 C20 3_756 3_756 3_756 67.7(9) no
Na1 O6 C24 C23 2_566 2_566 2_566 102.1(3) no
Na1 O6 C24 C25 2_566 2_566 2_566 -20.7(4) no
Na1 O9 C27 O8 . . . 177.2(3) no
Na1 O9 C27 C26 . . . -0.3(4) no
Na1 O10 C22 O1 . . . -37.7(3) no
Na1 O10 C22 C23 . . . 81.3(3) no
Na1 O10 C26 C25 . . . -85.6(3) no
Na1 O10 C26 C27 . . . 35.5(3) no
Na2 O6 C24 C23 2_556 2_556 2_556 -158.6(2) no
Na2 O6 C24 C25 2_556 2_556 2_556 78.6(2) no
Na2 O7 Na2 O6 . 2_456 . 179.3(1) no
Na2 O7 Na2 O7 . 2_456 2_456 -7.3(1) no
Na2 O7 Na2 O8 . 2_456 2_456 -15.7(1) no
Na2 O7 Na2 O51 . 2_456 2_456 -115.0(1) no
Na2 O7 C25 C24 . . . -140.7(2) no
Na2 O7 C25 C26 . . . -18.5(4) no
Na2 O7 Na2 O6 2_556 2_556 1_655 0.4(2) no
Na2 O7 Na2 O7 2_556 2_556 1_655 -169.5(2) no
Na2 O7 Na2 O8 2_556 2_556 2_556 -161.1(1) no
Na2 O7 Na2 O51 2_556 2_556 2_556 -61.2(1) no
Na2 O7 C25 C24 2_556 2_556 2_556 5.3(3) no
Na2 O7 C25 C26 2_556 2_556 2_556 127.5(2) no
Na2 O8 C27 O9 . . . -144.6(3) no
Na2 O8 C27 C26 . . . 32.8(5) no
Na2 O51 Na1 O4 . 1_545 3_746 74.7(1) no
O1 C3 C2 C1 . . . 179.7(3) no
O1 C3 C4 C5 . . . 179.6(3) no
O1 C22 O10 C26 . . . 176.5(2) no
O1 C22 C23 O5 . . . -65.3(4) no
O1 C22 C23 C24 . . . 176.2(3) no
O2 N1 C17 C13 . . . 177.0(3) no
O2 N1 C17 C16 . . . -3.5(5) no
O2 C20 C21 O3 . . . -2.9(6) no
O2 C20 C21 O4 . . . 174.2(3) no
O4 Na1 O9 C27 3_746 3_746 3_746 149.5(3) no
O4 Na1 O10 C22 3_746 3_746 3_746 105.3(2) no
O4 Na1 O10 C26 3_746 3_746 3_746 -110.9(2) no
O5 C23 C22 O10 . . . 177.7(3) no
O5 C23 C24 O6 . . . 66.8(3) no
O5 C23 C24 C25 . . . -173.7(3) no
O6 Na1 O9 C27 2_466 2_466 2_466 -100.5(3) no
O6 Na1 O10 C22 2_466 2_466 2_466 -94.4(2) no
O6 Na1 O10 C26 2_466 2_466 2_466 49.4(2) no
O6 Na2 O7 C25 2_456 . . 25.1(2) no
O6 Na2 O7 C25 2_456 2_456 2_456 148.0(2) no
O6 Na2 O8 C27 2_456 2_456 2_456 -158.0(3) no
O6 Na2 O51 C52 2_456 2_456 2_456 156.0(5) no
O6 C24 C23 C22 . . . -174.9(3) no
O6 C24 C25 O7 . . . -61.6(3) no
O6 C24 C25 C26 . . . 176.6(3) no
O7 Na2 O6 C24 . 2_556 2_556 133.9(2) no
O7 Na2 O7 Na2 . 2_556 2_556 -7.3(1) no
O7 Na2 O7 C25 . 2_556 2_556 -161.5(2) no
O7 Na2 O8 C27 . . . 6.5(3) no
O7 Na2 O51 C52 . . . -56.6(5) no
O7 Na2 O6 C24 2_456 . . -51.3(2) no
O7 Na2 O7 Na2 2_456 2_456 1_455 -169.5(2) no
O7 Na2 O7 C25 2_456 2_456 2_456 -21.9(3) no
O7 Na2 O8 C27 2_456 2_456 2_456 -177.6(3) no
O7 Na2 O51 C52 2_456 2_456 2_456 97.1(5) no
O7 C25 C24 C23 . . . 174.9(3) no
O7 C25 C26 O10 . . . -173.8(3) no
O7 C25 C26 C27 . . . 67.7(4) no
O8 Na2 O6 C24 . 2_556 2_556 -72.8(2) no
O8 Na2 O7 C25 . . . -13.5(3) no
O8 Na2 O7 C25 . 2_556 2_556 -169.9(2) no
O8 Na2 O51 C52 . . . 20.0(5) no
O8 C27 C26 O10 . . . 160.4(3) no
O8 C27 C26 C25 . . . -80.0(4) no
O9 Na1 O4 C21 . 3_756 3_756 -160.6(7) no
O9 Na1 O6 C24 . 2_566 2_566 -61.9(3) no
O9 Na1 O10 C22 . . . -170.9(2) no
O9 Na1 O10 C26 . . . -27.1(2) no
O9 C27 C26 O10 . . . -21.9(4) no
O9 C27 C26 C25 . . . 97.8(4) no
O10 Na1 O4 C21 . 3_756 3_756 -92.0(7) no
O10 Na1 O6 C24 . 2_566 2_566 -124.4(3) no
O10 Na1 O9 C27 . . . 14.1(3) no
O10 C22 O1 C3 . . . -89.8(3) no
O10 C22 C23 C24 . . . 59.2(3) no
O10 C26 C25 C24 . . . -53.1(4) no
O51 Na1 O4 C21 1_545 3_746 3_746 31.7(7) no
O51 Na2 O6 C24 . 2_556 2_556 -158.1(2) no
O51 Na2 O7 C25 . . . 86.4(3) no
O51 Na2 O7 C25 . 2_556 2_556 90.9(2) no
O51 Na2 O8 C27 . . . -84.2(3) no
N1 O2 C20 C21 . . . 154.3(3) no
N1 C17 C13 C12 . . . 29.2(5) no
N1 C17 C13 C14 . . . 145.4(4) no
N1 C17 C13 C19 . . . -96.7(4) no
N1 C17 C16 C15 . . . -168.3(4) no
C1 C2 C3 C4 . . . 60.8(4) no
C1 C10 C5 C4 . . . -42.3(4) no
C1 C10 C5 C6 . . . 137.2(4) no
C1 C10 C9 C8 . . . -167.0(3) no
C1 C10 C9 C11 . . . 63.2(4) no
C2 C1 C10 C5 . . . 46.2(4) no
C2 C1 C10 C9 . . . 166.3(3) no
C2 C1 C10 C18 . . . -71.8(4) no
C2 C3 O1 C22 . . . 92.1(4) no
C2 C3 C4 C5 . . . -57.7(4) no
C3 O1 C22 C23 . . . 151.6(3) no
C3 C2 C1 C10 . . . -56.6(4) no
C3 C4 C5 C6 . . . -129.9(4) no
C3 C4 C5 C10 . . . 49.7(4) no
C4 C3 O1 C22 . . . -146.8(3) no
C4 C5 C6 C7 . . . -178.2(3) no
C4 C5 C10 C9 . . . -162.9(3) no
C4 C5 C10 C18 . . . 75.9(4) no
C5 C6 C7 C8 . . . 9.1(5) no
C5 C10 C9 C8 . . . -46.7(4) no
C5 C10 C9 C11 . . . -176.5(3) no
C6 C5 C10 C9 . . . 16.7(5) no
C6 C5 C10 C18 . . . -104.5(4) no
C6 C7 C8 C9 . . . -38.6(4) no
C6 C7 C8 C14 . . . -160.1(3) no
C7 C6 C5 C10 . . . 2.3(6) no
C7 C8 C9 C10 . . . 59.2(4) no
C7 C8 C9 C11 . . . -170.0(3) no
C7 C8 C14 C13 . . . 176.7(3) no
C7 C8 C14 C15 . . . -59.2(4) no
C8 C9 C10 C18 . . . 72.7(4) no
C8 C9 C11 C12 . . . 51.0(4) no
C8 C14 C13 C12 . . . -60.3(4) no
C8 C14 C13 C17 . . . 175.6(3) no
C8 C14 C13 C19 . . . 63.3(4) no
C8 C14 C15 C16 . . . -168.2(3) no
C9 C8 C14 C13 . . . 54.6(4) no
C9 C8 C14 C15 . . . 178.6(3) no
C9 C11 C12 C13 . . . -55.8(4) no
C10 C9 C8 C14 . . . -178.7(3) no
C10 C9 C11 C12 . . . -179.2(3) no
C11 C9 C8 C14 . . . -47.9(4) no
C11 C9 C10 C18 . . . -57.1(4) no
C11 C12 C13 C14 . . . 57.5(4) no
C11 C12 C13 C17 . . . 168.6(3) no
C11 C12 C13 C19 . . . -67.8(4) no
C12 C13 C14 C15 . . . 168.1(3) no
C12 C13 C17 C16 . . . -150.4(3) no
C13 C14 C15 C16 . . . -38.8(3) no
C13 C17 C16 C15 . . . 11.3(4) no
C14 C13 C17 C16 . . . -34.2(4) no
C14 C15 C16 C17 . . . 16.8(4) no
C15 C14 C13 C17 . . . 44.1(3) no
C15 C14 C13 C19 . . . -68.2(3) no
C16 C17 C13 C19 . . . 83.7(4) no
C17 N1 O2 C20 . . . 172.9(3) no
C22 O10 C26 C25 . . . 59.8(3) no
C22 O10 C26 C27 . . . -179.1(3) no
C22 C23 C24 C25 . . . -55.4(4) no
C23 C22 O10 C26 . . . -64.5(3) no
C23 C24 C25 C26 . . . 53.1(4) no
C24 C25 C26 C27 . . . -171.6(3) no
